data_4300093
loop_
_publ_author_name
'Rodolphe Cl\'erac'
'F. Albert Cotton'
'Lee M. Daniels'
'Kim R. Dunbar'
'Carlos A. Murillo'
'Isabel Pascual'

_publ_section_title
;
Linear Trichromium Complexes with Direct Cr to Cr Contacts. 1. Compounds
with Cr3(dipyridylamide)42+ Cores
;
_journal_name_full 'Inorganic Chemistry'
_journal_page_first 748
_journal_page_last 751
_journal_paper_doi 10.1021/ic990793u
_journal_volume 39
_journal_year 2000
_chemical_compound_source synthesis
_chemical_formula_sum 'C56 H42 Cr3 N12'
_chemical_formula_weight 1039.02
_space_group_IT_number 14
_symmetry_cell_setting monoclinic
_symmetry_space_group_name_Hall '-P 2ybc'
_symmetry_space_group_name_H-M 'P 1 21/c 1'
_atom_sites_solution_hydrogens geom
_atom_sites_solution_primary direct
_atom_sites_solution_secondary difmap
_audit_creation_method SHELXL
_cell_angle_alpha 90.00
_cell_angle_beta 110.96(3)
_cell_angle_gamma 90.00
_cell_formula_units_Z 4
_cell_length_a 16.849(5)
_cell_length_b 15.460(7)
_cell_length_c 20.479(3)
_cell_measurement_reflns_used 240
_cell_measurement_temperature 213(2)
_cell_measurement_theta_max 17.3
_cell_measurement_theta_min 9.05
_cell_volume 4982(3)
_computing_cell_refinement MADNES
_computing_data_collection MADNES
_computing_data_reduction PROCOR
_computing_molecular_graphics 'SHELXTL (Siemens, 1996)'
_computing_publication_material 'SHELXL-93 (Sheldrick, 1993)'
_computing_structure_refinement 'SHELXL-93 (Sheldrick, 1993)'
_computing_structure_solution 'SHELXS-86 (Sheldrick, 1990)'
_diffrn_ambient_temperature 213(2)
_diffrn_measurement_device 'Nonius FAST'
_diffrn_measurement_method 'Ellipsoid Mask-fitting'
_diffrn_radiation_monochromator graphite
_diffrn_radiation_source 'fine-focus sealed tube'
_diffrn_radiation_type MoK\a
_diffrn_radiation_wavelength 0.71073
_diffrn_reflns_av_R_equivalents 0.0763
_diffrn_reflns_av_sigmaI/netI 0.0510
_diffrn_reflns_limit_h_max 18
_diffrn_reflns_limit_h_min -18
_diffrn_reflns_limit_k_max 16
_diffrn_reflns_limit_k_min -15
_diffrn_reflns_limit_l_max 21
_diffrn_reflns_limit_l_min -21
_diffrn_reflns_number 21874
_diffrn_reflns_theta_max 22.50
_diffrn_reflns_theta_min 2.35
_diffrn_standards_number 'None (area detector)'
_exptl_absorpt_coefficient_mu 0.694
_exptl_absorpt_correction_type none
_exptl_crystal_colour 'dark green'
_exptl_crystal_density_diffrn 1.385
_exptl_crystal_density_meas ?
_exptl_crystal_description block
_exptl_crystal_F_000 2136
_exptl_crystal_size_max 0.40
_exptl_crystal_size_mid 0.35
_exptl_crystal_size_min 0.30
_refine_diff_density_max 1.141
_refine_diff_density_min -0.426
_refine_diff_density_rms 0.084
_refine_ls_extinction_method none
_refine_ls_goodness_of_fit_all 1.081
_refine_ls_goodness_of_fit_obs 1.095
_refine_ls_hydrogen_treatment mixed
_refine_ls_matrix_type full
_refine_ls_number_parameters 754
_refine_ls_number_reflns 6437
_refine_ls_number_restraints 0
_refine_ls_restrained_S_all 1.095
_refine_ls_restrained_S_obs 1.095
_refine_ls_R_factor_all 0.0987
_refine_ls_R_factor_obs 0.0701
_refine_ls_shift/esd_max -0.001
_refine_ls_shift/esd_mean 0.000
_refine_ls_structure_factor_coef Fsqd
_refine_ls_weighting_details 'w=1/[\s^2^(Fo^2^)+(0.0700P)^2^+20.0000P] where P=(Fo^2^+2Fc^2^)/3'
_refine_ls_weighting_scheme calc
_refine_ls_wR_factor_all 0.1967
_refine_ls_wR_factor_obs 0.1644
_reflns_number_observed 4701
_reflns_number_total 6451
_reflns_observed_criterion >2sigma(I)
_cod_depositor_comments
;
The following automatic conversions were performed:

'_exptl_crystal_density_meas' value 'not measured' was changed to '?'
- the value is perceived as not measured.

Automatic conversion script
Id: cif_fix_values 3008 2015-01-20 13:52:24Z robertas 

The following automatic conversions were performed:

'_refine_ls_weighting_scheme' value 'calc
w=1/[\s^2^(Fo^2^)+(0.0700P)^2^+20.0000P] where P=(Fo^2^+2Fc^2^)/3'
was changed to 'calc'. New tag '_refine_ls_weighting_details' was
created. The value of the new tag was set to
'w=1/[\s^2^(Fo^2^)+(0.0700P)^2^+20.0000P] where P=(Fo^2^+2Fc^2^)/3'.

Automatic conversion script
Id: cif_fix_values 3143 2015-03-26 13:38:13Z robertas 
;
_cod_original_cell_volume 4981.5(28)
_cod_original_formula_sum 'C56 H37 H5 Cr3 N12'
_cod_database_code 4300093

loop_
_symmetry_equiv_pos_as_xyz
'x, y, z'
'-x, y+1/2, -z+1/2'
'-x, -y, -z'
'x, -y-1/2, z-1/2'

loop_
_atom_site_aniso_label
_atom_site_aniso_U_11
_atom_site_aniso_U_22
_atom_site_aniso_U_33
_atom_site_aniso_U_23
_atom_site_aniso_U_13
_atom_site_aniso_U_12
Cr1 0.0281(5) 0.0329(6) 0.0304(5) 0.0038(4) 0.0108(4) -0.0010(4)
Cr2 0.0283(5) 0.0282(6) 0.0282(5) 0.0038(4) 0.0115(4) -0.0001(4)
Cr3 0.0278(5) 0.0351(6) 0.0333(6) 0.0052(4) 0.0110(4) -0.0007(4)
N1 0.027(3) 0.034(3) 0.040(3) 0.002(2) 0.015(2) 0.002(2)
N2 0.028(3) 0.042(3) 0.035(3) 0.009(2) 0.015(2) 0.005(2)
N3 0.028(3) 0.039(3) 0.039(3) 0.004(2) 0.010(2) 0.002(2)
N4 0.032(3) 0.033(3) 0.039(3) 0.006(2) 0.014(2) 0.005(2)
N5 0.031(3) 0.039(3) 0.036(3) 0.001(2) 0.011(2) 0.001(2)
N6 0.033(3) 0.042(3) 0.032(3) 0.004(2) 0.007(2) -0.005(2)
N7 0.024(3) 0.045(3) 0.030(3) 0.005(2) 0.003(2) -0.004(2)
N8 0.030(3) 0.047(3) 0.034(3) 0.003(2) 0.012(2) -0.006(2)
N9 0.032(3) 0.044(3) 0.041(3) 0.008(2) 0.015(2) -0.006(2)
N10 0.029(3) 0.036(3) 0.034(3) -0.001(2) 0.011(2) -0.007(2)
N11 0.033(3) 0.037(3) 0.046(3) -0.002(2) 0.015(2) -0.001(2)
N12 0.036(3) 0.042(3) 0.053(3) 0.002(3) 0.022(3) 0.001(2)
C1 0.033(4) 0.038(4) 0.051(4) 0.002(3) 0.018(3) 0.003(3)
C2 0.046(4) 0.056(5) 0.048(4) -0.004(3) 0.029(4) 0.011(3)
C3 0.060(5) 0.069(5) 0.043(4) -0.010(4) 0.038(4) 0.000(4)
C4 0.049(4) 0.060(5) 0.032(4) 0.007(3) 0.012(3) 0.004(4)
C5 0.043(4) 0.033(4) 0.033(3) 0.002(3) 0.009(3) -0.002(3)
C6 0.031(3) 0.042(4) 0.032(3) 0.006(3) 0.007(3) 0.000(3)
C7 0.034(4) 0.068(5) 0.058(5) 0.022(4) 0.019(3) 0.002(4)
C8 0.063(5) 0.064(5) 0.078(6) 0.051(5) 0.035(4) 0.023(4)
C9 0.047(5) 0.069(5) 0.069(5) 0.035(4) 0.024(4) 0.021(4)
C10 0.033(4) 0.059(5) 0.050(4) 0.013(4) 0.014(3) 0.007(3)
C11 0.038(4) 0.044(4) 0.049(4) 0.004(3) 0.018(3) 0.006(3)
C12 0.054(5) 0.043(4) 0.057(4) 0.012(4) 0.018(4) 0.011(4)
C13 0.067(5) 0.035(5) 0.073(5) 0.011(4) 0.029(4) 0.010(4)
C14 0.042(4) 0.037(4) 0.065(5) -0.002(4) 0.015(4) 0.000(3)
C15 0.037(4) 0.037(4) 0.039(3) 0.000(3) 0.017(3) 0.002(3)
C16 0.037(4) 0.038(4) 0.042(4) 0.001(3) 0.014(3) -0.004(3)
C17 0.050(5) 0.056(5) 0.046(4) -0.007(4) 0.019(4) 0.004(4)
C18 0.066(6) 0.080(6) 0.048(5) -0.019(4) 0.018(4) -0.018(5)
C19 0.057(5) 0.079(6) 0.046(5) -0.009(4) 0.004(4) -0.008(4)
C20 0.047(4) 0.052(5) 0.044(4) -0.003(3) 0.010(3) -0.010(3)
C21 0.041(4) 0.074(5) 0.040(4) -0.003(3) 0.015(3) -0.013(4)
C22 0.046(5) 0.122(8) 0.040(4) -0.011(5) 0.010(4) -0.032(5)
C23 0.059(5) 0.121(8) 0.031(4) -0.003(4) 0.011(4) -0.023(5)
C24 0.047(5) 0.101(7) 0.037(4) 0.005(4) 0.015(4) -0.015(4)
C25 0.041(4) 0.043(4) 0.044(4) 0.005(3) 0.016(3) -0.007(3)
C26 0.023(3) 0.052(4) 0.039(4) 0.004(3) 0.008(3) -0.006(3)
C27 0.042(4) 0.073(6) 0.061(5) 0.032(4) 0.004(4) -0.015(4)
C28 0.062(5) 0.088(7) 0.073(6) 0.039(5) 0.011(5) -0.031(5)
C29 0.064(6) 0.086(7) 0.081(6) 0.038(5) -0.012(5) -0.048(5)
C30 0.041(4) 0.070(5) 0.048(4) 0.021(4) -0.003(4) -0.017(4)
C31 0.038(4) 0.040(4) 0.044(4) 0.003(3) 0.015(3) -0.003(3)
C32 0.037(4) 0.053(5) 0.060(5) 0.005(4) 0.014(3) -0.012(4)
C33 0.067(6) 0.023(4) 0.134(8) 0.007(5) 0.039(5) -0.010(4)
C34 0.054(5) 0.042(5) 0.117(7) -0.002(4) 0.037(5) -0.003(4)
C35 0.036(4) 0.036(4) 0.046(4) -0.001(3) 0.016(3) -0.002(3)
C36 0.038(4) 0.044(4) 0.060(4) -0.007(3) 0.024(3) 0.000(3)
C37 0.060(5) 0.086(7) 0.114(7) -0.055(6) 0.050(5) -0.026(5)
C38 0.097(8) 0.129(10) 0.158(11) -0.092(9) 0.089(8) -0.045(7)
C39 0.076(7) 0.109(8) 0.134(9) -0.054(7) 0.073(7) -0.018(6)
C40 0.045(5) 0.071(6) 0.085(6) -0.013(5) 0.036(4) -0.009(4)
C42 0.080(7) 0.069(6) 0.058(5) -0.005(4) 0.018(4) -0.003(5)
C51 0.013(3) 0.038(4) 0.023(3) 0.012(3) -0.004(2) 0.001(2)
C52 0.058(6) 0.050(5) 0.056(4) 0.012(4) 0.023(4) 0.001(4)
C53 0.035(4) 0.054(5) 0.056(4) 0.010(4) 0.014(3) -0.005(3)
C54 0.047(5) 0.080(6) 0.068(5) -0.015(5) 0.028(4) 0.001(4)
C55 0.042(5) 0.085(7) 0.072(6) 0.002(5) 0.019(4) 0.014(5)
C56 0.039(5) 0.139(9) 0.056(5) 0.007(6) 0.013(4) 0.000(6)
C57 0.047(5) 0.101(8) 0.060(5) -0.022(5) 0.012(4) -0.032(5)
C58 0.050(5) 0.069(6) 0.074(6) -0.003(4) 0.030(4) 0.001(4)

loop_
_atom_site_label
_atom_site_type_symbol
_atom_site_fract_x
_atom_site_fract_y
_atom_site_fract_z
_atom_site_U_iso_or_equiv
_atom_site_thermal_displace_type
_atom_site_occupancy
_atom_site_calc_flag
_atom_site_refinement_flags
_atom_site_disorder_group
Cr1 Cr 0.09282(6) 0.63105(6) 0.20143(5) 0.0304(3) Uani 1 d . .
Cr2 Cr 0.24631(5) 0.63118(6) 0.24761(4) 0.0279(3) Uani 1 d . .
Cr3 Cr 0.40021(6) 0.63253(6) 0.29426(5) 0.0321(3) Uani 1 d . .
N1 N 0.1056(3) 0.6216(3) 0.3090(2) 0.0325(12) Uani 1 d . .
N2 N 0.2454(3) 0.5769(3) 0.3382(2) 0.0338(12) Uani 1 d . .
N3 N 0.3854(3) 0.5372(3) 0.3650(2) 0.0361(12) Uani 1 d . .
N4 N 0.1072(3) 0.7685(3) 0.2089(2) 0.0342(12) Uani 1 d . .
N5 N 0.2449(3) 0.7522(3) 0.2878(2) 0.0356(12) Uani 1 d . .
N6 N 0.3834(3) 0.7304(3) 0.3619(2) 0.0371(12) Uani 1 d . .
N7 N 0.1077(3) 0.6385(3) 0.1025(2) 0.0346(12) Uani 1 d . .
N8 N 0.2465(3) 0.6849(3) 0.1563(2) 0.0369(12) Uani 1 d . .
N9 N 0.3855(3) 0.7287(3) 0.2163(3) 0.0389(13) Uani 1 d . .
N10 N 0.1094(3) 0.4945(3) 0.2014(2) 0.0332(12) Uani 1 d . .
N11 N 0.2485(3) 0.5116(3) 0.2066(3) 0.0385(12) Uani 1 d . .
N12 N 0.3870(3) 0.5361(3) 0.2165(3) 0.0422(13) Uani 1 d . .
C1 C 0.0385(4) 0.6443(4) 0.3271(4) 0.040(2) Uani 1 d . .
H1 H -0.0062(36) 0.6632(36) 0.2930(29) 0.028(16) Uiso 1 d . .
C2 C 0.0393(5) 0.6429(5) 0.3940(4) 0.047(2) Uani 1 d . .
H2 H -0.0071(35) 0.6610(34) 0.4046(27) 0.027(14) Uiso 1 d . .
C3 C 0.1125(5) 0.6164(5) 0.4466(4) 0.052(2) Uani 1 d . .
H3 H 0.1105(44) 0.6184(44) 0.4877(38) 0.059(22) Uiso 1 d . .
C4 C 0.1816(5) 0.5922(5) 0.4312(3) 0.047(2) Uani 1 d . .
H4 H 0.2311(44) 0.5772(45) 0.4648(36) 0.061(22) Uiso 1 d . .
C5 C 0.1784(4) 0.5948(4) 0.3594(3) 0.0378(15) Uani 1 d . .
C6 C 0.3099(4) 0.5232(4) 0.3741(3) 0.0362(15) Uani 1 d . .
C7 C 0.3037(4) 0.4523(5) 0.4162(4) 0.053(2) Uani 1 d . .
H7 H 0.2528(42) 0.4403(41) 0.4199(32) 0.051(20) Uiso 1 d . .
C8 C 0.3721(5) 0.4008(5) 0.4486(4) 0.066(2) Uani 1 d . .
H8 H 0.3690(48) 0.3525(52) 0.4728(40) 0.077(25) Uiso 1 d . .
C9 C 0.4482(5) 0.4174(5) 0.4400(4) 0.061(2) Uani 1 d . .
H9 H 0.5059(43) 0.3897(43) 0.4594(34) 0.057(20) Uiso 1 d . .
C10 C 0.4522(4) 0.4855(5) 0.3985(3) 0.048(2) Uani 1 d . .
H10 H 0.5026(34) 0.4976(32) 0.3927(25) 0.020(14) Uiso 1 d . .
C11 C 0.0438(4) 0.8189(5) 0.1675(4) 0.043(2) Uani 1 d . .
H11 H -0.0001(37) 0.7856(38) 0.1431(29) 0.033(17) Uiso 1 d . .
C12 C 0.0470(5) 0.9078(5) 0.1653(4) 0.052(2) Uani 1 d . .
H12 H -0.0079(37) 0.9409(38) 0.1338(30) 0.041(16) Uiso 1 d . .
C13 C 0.1203(5) 0.9475(5) 0.2083(4) 0.057(2) Uani 1 d . .
H13 H 0.1320(51) 0.9990(56) 0.2119(41) 0.078(29) Uiso 1 d . .
C14 C 0.1872(5) 0.8990(4) 0.2508(4) 0.049(2) Uani 1 d . .
H14 H 0.2397(35) 0.9225(35) 0.2792(28) 0.028(15) Uiso 1 d . .
C15 C 0.1804(4) 0.8072(4) 0.2513(3) 0.0368(15) Uani 1 d . .
C16 C 0.3095(4) 0.7753(4) 0.3483(3) 0.0386(15) Uani 1 d . .
C17 C 0.3030(5) 0.8362(5) 0.3977(4) 0.050(2) Uani 1 d . .
H17 H 0.2529(42) 0.8651(41) 0.3831(33) 0.048(20) Uiso 1 d . .
C18 C 0.3691(5) 0.8498(6) 0.4587(4) 0.066(2) Uani 1 d . .
H18 H 0.3676(57) 0.8836(60) 0.4928(48) 0.102(34) Uiso 1 d . .
C19 C 0.4437(5) 0.8043(6) 0.4720(4) 0.065(2) Uani 1 d . .
H19 H 0.4958(50) 0.8111(49) 0.5063(40) 0.073(24) Uiso 1 d . .
C20 C 0.4487(5) 0.7456(5) 0.4232(4) 0.049(2) Uani 1 d . .
H20 H 0.5050(42) 0.7152(42) 0.4316(32) 0.052(19) Uiso 1 d . .
C21 C 0.0416(4) 0.6133(5) 0.0457(3) 0.051(2) Uani 1 d . .
H21 H -0.0105(41) 0.5943(42) 0.0539(32) 0.054(19) Uiso 1 d . .
C22 C 0.0443(5) 0.6144(6) -0.0209(4) 0.071(3) Uani 1 d . .
H22 H -0.0070(39) 0.6020(38) -0.0551(32) 0.041(17) Uiso 1 d . .
C23 C 0.1184(5) 0.6404(6) -0.0297(4) 0.072(3) Uani 1 d . .
H23 H 0.1158(59) 0.6506(60) -0.0744(51) 0.110(34) Uiso 1 d . .
C24 C 0.1861(5) 0.6660(6) 0.0274(4) 0.062(2) Uani 1 d . .
H24 H 0.2383(40) 0.6836(40) 0.0234(31) 0.048(18) Uiso 1 d . .
C25 C 0.1805(4) 0.6658(4) 0.0952(3) 0.042(2) Uani 1 d . .
C26 C 0.3120(3) 0.7409(4) 0.1601(3) 0.039(2) Uani 1 d . .
C27 C 0.3059(5) 0.8105(5) 0.1138(4) 0.063(2) Uani 1 d . .
H27 H 0.2595(51) 0.8110(52) 0.0787(42) 0.080(27) Uiso 1 d . .
C28 C 0.3726(5) 0.8662(6) 0.1260(5) 0.078(3) Uani 1 d . .
H28 H 0.3678(57) 0.9072(63) 0.0876(49) 0.116(34) Uiso 1 d . .
C29 C 0.4465(6) 0.8511(6) 0.1820(5) 0.087(4) Uani 1 d . .
H29 H 0.4830(39) 0.8839(40) 0.1925(30) 0.033(18) Uiso 1 d . .
C30 C 0.4497(5) 0.7844(5) 0.2254(4) 0.058(2) Uani 1 d . .
H30 H 0.4949(29) 0.7754(28) 0.2637(24) 0.004(11) Uiso 1 d . .
C31 C 0.0455(4) 0.4444(4) 0.2040(3) 0.041(2) Uani 1 d . .
H31 H -0.0003(32) 0.4709(32) 0.2033(24) 0.014(14) Uiso 1 d . .
C32 C 0.0477(4) 0.3561(5) 0.2062(4) 0.051(2) Uani 1 d . .
H32 H -0.0022(38) 0.3248(38) 0.2061(28) 0.039(16) Uiso 1 d . .
C33 C 0.1215(5) 0.3160(5) 0.2065(5) 0.074(3) Uani 1 d . .
H33 H 0.1315(42) 0.2598(50) 0.2067(34) 0.058(21) Uiso 1 d . .
C34 C 0.1891(5) 0.3648(5) 0.2035(5) 0.069(2) Uani 1 d . .
H34 H 0.2476(49) 0.3386(51) 0.1993(39) 0.087(26) Uiso 1 d . .
C35 C 0.1828(4) 0.4560(4) 0.2019(3) 0.0387(15) Uani 1 d . .
C36 C 0.3147(4) 0.4905(4) 0.1853(4) 0.046(2) Uani 1 d . .
C37 C 0.3101(6) 0.4309(6) 0.1322(5) 0.081(3) Uani 1 d . .
H37 H 0.2548(47) 0.4089(48) 0.1046(37) 0.069(23) Uiso 1 d . .
C38 C 0.3788(7) 0.4171(8) 0.1118(7) 0.116(5) Uani 1 d . .
H38 H 0.3824(74) 0.3772(76) 0.0736(63) 0.163(47) Uiso 1 d . .
C39 C 0.4515(7) 0.4629(7) 0.1443(6) 0.096(4) Uani 1 d . .
H39 H 0.4978(48) 0.4562(48) 0.1352(38) 0.068(24) Uiso 1 d . .
C40 C 0.4543(5) 0.5211(6) 0.1951(5) 0.064(2) Uani 1 d . .
H40 H 0.5013(41) 0.5563(41) 0.2211(32) 0.047(19) Uiso 1 d . .
C41 C -0.0550(3) 0.6310(3) 0.1590(3) 0.0174(11) Uiso 1 d . .
C42 C -0.1193(6) 0.6292(5) 0.1490(4) 0.071(2) Uani 1 d . .
C43 C -0.2175(7) 0.6413(10) 0.1342(7) 0.056(6) Uiso 0.400(9) d PG 1
C44 C -0.2673(9) 0.5672(8) 0.1162(8) 0.082(7) Uiso 0.400(9) d PG 1
H44 H -0.2453(12) 0.5166(10) 0.1037(12) 0.098 Uiso 0.400(9) calc PR 1
C45 C -0.3496(9) 0.5680(8) 0.1167(8) 0.092(8) Uiso 0.400(9) d PG 1
H45 H -0.3833(12) 0.5179(10) 0.1045(12) 0.110 Uiso 0.400(9) calc PR 1
C46 C -0.3821(7) 0.6430(10) 0.1352(8) 0.076(7) Uiso 0.400(9) d PG 1
H46 H -0.4377(8) 0.6435(14) 0.1355(12) 0.092 Uiso 0.400(9) calc PR 1
C47 C -0.3322(9) 0.7171(8) 0.1532(8) 0.095(8) Uiso 0.400(9) d PG 1
H47 H -0.3542(12) 0.7677(10) 0.1657(11) 0.114 Uiso 0.400(9) calc PR 1
C48 C -0.2499(8) 0.7163(8) 0.1527(7) 0.061(5) Uiso 0.400(9) d PG 1
H48 H -0.2162(11) 0.7664(9) 0.1649(11) 0.074 Uiso 0.400(9) calc PR 1
C43A C -0.2147(5) 0.6143(8) 0.1431(5) 0.066(5) Uiso 0.600(9) d PG 2
C44A C -0.2738(6) 0.5889(7) 0.0791(5) 0.085(5) Uiso 0.600(9) d PG 2
H44A H -0.2558(9) 0.5754(11) 0.0418(6) 0.103 Uiso 0.600(9) calc PR 2
C45A C -0.3594(6) 0.5836(7) 0.0701(5) 0.079(4) Uiso 0.600(9) d PG 2
H45A H -0.3993(7) 0.5664(11) 0.0268(6) 0.095 Uiso 0.600(9) calc PR 2
C46A C -0.3859(5) 0.6036(8) 0.1253(6) 0.120(7) Uiso 0.600(9) d PG 2
H46A H -0.4438(5) 0.6000(12) 0.1193(9) 0.144 Uiso 0.600(9) calc PR 2
C47A C -0.3268(7) 0.6290(8) 0.1894(5) 0.098(6) Uiso 0.600(9) d PG 2
H47A H -0.3447(10) 0.6426(12) 0.2266(6) 0.117 Uiso 0.600(9) calc PR 2
C48A C -0.2412(6) 0.6344(8) 0.1983(4) 0.103(6) Uiso 0.600(9) d PG 2
H48A H -0.2012(8) 0.6515(11) 0.2416(5) 0.123 Uiso 0.600(9) calc PR 2
C51 C 0.5470(4) 0.6339(4) 0.3385(3) 0.0278(13) Uani 1 d . .
C52 C 0.6162(5) 0.6365(5) 0.3670(4) 0.054(2) Uani 1 d . .
C53 C 0.7106(4) 0.6401(5) 0.4062(4) 0.049(2) Uani 1 d . .
C54 C 0.7653(5) 0.5774(6) 0.3981(4) 0.063(2) Uani 1 d . .
H54 H 0.7422(44) 0.5353(47) 0.3663(37) 0.060(23) Uiso 1 d . .
C55 C 0.8476(5) 0.5789(7) 0.4361(5) 0.066(2) Uani 1 d . .
H55 H 0.8816(48) 0.5419(50) 0.4347(39) 0.065(26) Uiso 1 d . .
C56 C 0.8841(5) 0.6452(7) 0.4839(5) 0.079(3) Uani 1 d . .
H56 H 0.9411(59) 0.6447(56) 0.5127(47) 0.099(31) Uiso 1 d . .
C57 C 0.8303(5) 0.7113(7) 0.4936(5) 0.071(3) Uani 1 d . .
H57 H 0.8452(47) 0.7529(47) 0.5172(38) 0.056(25) Uiso 1 d . .
C58 C 0.7465(5) 0.7068(6) 0.4548(4) 0.062(2) Uani 1 d . .
H58 H 0.7083(44) 0.7466(45) 0.4609(34) 0.057(21) Uiso 1 d . .

loop_
_atom_type_symbol
_atom_type_description
_atom_type_scat_dispersion_real
_atom_type_scat_dispersion_imag
_atom_type_scat_source
C C 0.0033 0.0016 'International Tables Vol C Tables 4.2.6.8 and 6.1.1.4'
H H 0.0000 0.0000 'International Tables Vol C Tables 4.2.6.8 and 6.1.1.4'
N N 0.0061 0.0033 'International Tables Vol C Tables 4.2.6.8 and 6.1.1.4'
Cr Cr 0.3209 0.6236 'International Tables Vol C Tables 4.2.6.8 and 6.1.1.4'
H H 0.0000 0.0000 'International Tables Vol C Tables 4.2.6.8 and 6.1.1.4'

loop_
_geom_angle_atom_site_label_1
_geom_angle_atom_site_label_2
_geom_angle_atom_site_label_3
_geom_angle
_geom_angle_site_symmetry_1
_geom_angle_site_symmetry_3
_geom_angle_publ_flag
N10 Cr1 N7 89.6(2) . . ?
N10 Cr1 N4 166.9(2) . . ?
N7 Cr1 N4 88.0(2) . . ?
N10 Cr1 N1 88.1(2) . . ?
N7 Cr1 N1 168.3(2) . . ?
N4 Cr1 N1 91.6(2) . . ?
N10 Cr1 C41 97.0(2) . . ?
N7 Cr1 C41 96.9(2) . . ?
N4 Cr1 C41 96.1(2) . . ?
N1 Cr1 C41 94.8(2) . . ?
N10 Cr1 Cr2 83.05(13) . . ?
N7 Cr1 Cr2 84.18(13) . . ?
N4 Cr1 Cr2 83.88(13) . . ?
N1 Cr1 Cr2 84.14(13) . . ?
C41 Cr1 Cr2 178.95(13) . . ?
N10 Cr1 Cr3 83.28(12) . . ?
N7 Cr1 Cr3 84.25(12) . . ?
N4 Cr1 Cr3 83.65(12) . . ?
N1 Cr1 Cr3 84.07(12) . . ?
C41 Cr1 Cr3 178.84(12) . . ?
Cr2 Cr1 Cr3 0.24(2) . . ?
N11 Cr2 N2 90.5(2) . . ?
N11 Cr2 N8 89.1(2) . . ?
N2 Cr2 N8 179.5(2) . . ?
N11 Cr2 N5 179.1(2) . . ?
N2 Cr2 N5 90.3(2) . . ?
N8 Cr2 N5 90.1(2) . . ?
N11 Cr2 Cr1 90.73(14) . . ?
N2 Cr2 Cr1 90.02(13) . . ?
N8 Cr2 Cr1 89.64(14) . . ?
N5 Cr2 Cr1 89.61(13) . . ?
N11 Cr2 Cr3 89.75(14) . . ?
N2 Cr2 Cr3 90.00(13) . . ?
N8 Cr2 Cr3 90.34(14) . . ?
N5 Cr2 Cr3 89.91(13) . . ?
Cr1 Cr2 Cr3 179.52(5) . . ?
N9 Cr3 N12 88.6(2) . . ?
N9 Cr3 N6 89.1(2) . . ?
N12 Cr3 N6 167.3(2) . . ?
N9 Cr3 N3 167.5(2) . . ?
N12 Cr3 N3 91.0(2) . . ?
N6 Cr3 N3 88.6(2) . . ?
N9 Cr3 C51 96.3(2) . . ?
N12 Cr3 C51 96.3(2) . . ?
N6 Cr3 C51 96.3(2) . . ?
N3 Cr3 C51 96.2(2) . . ?
N9 Cr3 Cr2 83.65(13) . . ?
N12 Cr3 Cr2 83.61(14) . . ?
N6 Cr3 Cr2 83.73(13) . . ?
N3 Cr3 Cr2 83.91(13) . . ?
C51 Cr3 Cr2 179.87(13) . . ?
N9 Cr3 Cr1 83.55(13) . . ?
N12 Cr3 Cr1 83.83(14) . . ?
N6 Cr3 Cr1 83.51(13) . . ?
N3 Cr3 Cr1 84.00(13) . . ?
C51 Cr3 Cr1 179.75(14) . . ?
Cr2 Cr3 Cr1 0.24(2) . . ?
C5 N1 C1 119.3(5) . . ?
C5 N1 Cr1 122.3(4) . . ?
C1 N1 Cr1 118.5(4) . . ?
C6 N2 C5 122.8(5) . . ?
C6 N2 Cr2 118.6(4) . . ?
C5 N2 Cr2 118.5(4) . . ?
C10 N3 C6 119.0(5) . . ?
C10 N3 Cr3 118.2(4) . . ?
C6 N3 Cr3 122.7(4) . . ?
C11 N4 C15 118.6(6) . . ?
C11 N4 Cr1 119.1(4) . . ?
C15 N4 Cr1 122.3(4) . . ?
C15 N5 C16 123.3(5) . . ?
C15 N5 Cr2 117.9(4) . . ?
C16 N5 Cr2 118.8(4) . . ?
C20 N6 C16 118.6(6) . . ?
C20 N6 Cr3 118.0(4) . . ?
C16 N6 Cr3 123.4(4) . . ?
C21 N7 C25 119.7(5) . . ?
C21 N7 Cr1 117.5(4) . . ?
C25 N7 Cr1 122.8(4) . . ?
C25 N8 C26 123.7(5) . . ?
C25 N8 Cr2 118.6(4) . . ?
C26 N8 Cr2 117.7(4) . . ?
C30 N9 C26 118.0(5) . . ?
C30 N9 Cr3 118.2(4) . . ?
C26 N9 Cr3 123.7(4) . . ?
C31 N10 C35 118.9(5) . . ?
C31 N10 Cr1 117.7(4) . . ?
C35 N10 Cr1 123.3(4) . . ?
C36 N11 C35 123.6(5) . . ?
C36 N11 Cr2 118.9(4) . . ?
C35 N11 Cr2 117.5(4) . . ?
C36 N12 C40 117.9(6) . . ?
C36 N12 Cr3 123.5(4) . . ?
C40 N12 Cr3 118.6(5) . . ?
H1 C1 N1 115.7(37) . . ?
H1 C1 C2 120.2(37) . . ?
N1 C1 C2 124.0(6) . . ?
H2 C2 C1 121.6(33) . . ?
H2 C2 C3 120.1(32) . . ?
C1 C2 C3 118.3(6) . . ?
H3 C3 C4 125.1(49) . . ?
H3 C3 C2 114.8(48) . . ?
C4 C3 C2 120.1(7) . . ?
H4 C4 C3 122.0(44) . . ?
H4 C4 C5 117.9(44) . . ?
C3 C4 C5 120.0(7) . . ?
N1 C5 N2 116.4(5) . . ?
N1 C5 C4 118.3(6) . . ?
N2 C5 C4 125.2(5) . . ?
N2 C6 N3 115.6(5) . . ?
N2 C6 C7 125.6(5) . . ?
N3 C6 C7 118.6(5) . . ?
H7 C7 C8 120.1(41) . . ?
H7 C7 C6 119.0(41) . . ?
C8 C7 C6 120.9(7) . . ?
H8 C8 C7 122.9(50) . . ?
H8 C8 C9 117.4(49) . . ?
C7 C8 C9 119.5(7) . . ?
H9 C9 C10 108.5(38) . . ?
H9 C9 C8 133.0(39) . . ?
C10 C9 C8 118.5(7) . . ?
H10 C10 N3 117.1(32) . . ?
H10 C10 C9 119.4(32) . . ?
N3 C10 C9 123.5(7) . . ?
H11 C11 N4 109.3(38) . . ?
H11 C11 C12 126.2(38) . . ?
N4 C11 C12 124.5(7) . . ?
H12 C12 C11 118.0(32) . . ?
H12 C12 C13 124.5(32) . . ?
C11 C12 C13 117.4(7) . . ?
H13 C13 C14 111.0(60) . . ?
H13 C13 C12 128.5(59) . . ?
C14 C13 C12 120.4(8) . . ?
H14 C14 C13 123.9(34) . . ?
H14 C14 C15 116.1(34) . . ?
C13 C14 C15 119.9(7) . . ?
N4 C15 N5 115.7(5) . . ?
N4 C15 C14 119.2(6) . . ?
N5 C15 C14 124.9(6) . . ?
N6 C16 N5 115.1(5) . . ?
N6 C16 C17 119.4(6) . . ?
N5 C16 C17 125.4(6) . . ?
H17 C17 C18 126.0(42) . . ?
H17 C17 C16 113.1(42) . . ?
C18 C17 C16 120.8(7) . . ?
H18 C18 C17 125.1(62) . . ?
H18 C18 C19 115.5(61) . . ?
C17 C18 C19 119.4(8) . . ?
H19 C19 C20 110.2(49) . . ?
H19 C19 C18 130.4(50) . . ?
C20 C19 C18 118.8(7) . . ?
H20 C20 N6 118.3(36) . . ?
H20 C20 C19 118.5(36) . . ?
N6 C20 C19 123.0(7) . . ?
H21 C21 N7 116.5(37) . . ?
H21 C21 C22 120.9(37) . . ?
N7 C21 C22 122.6(6) . . ?
H22 C22 C21 113.4(38) . . ?
H22 C22 C23 127.5(38) . . ?
C21 C22 C23 118.8(7) . . ?
H23 C23 C24 122.1(60) . . ?
H23 C23 C22 117.3(60) . . ?
C24 C23 C22 119.3(7) . . ?
H24 C24 C23 121.6(37) . . ?
H24 C24 C25 118.0(37) . . ?
C23 C24 C25 120.3(7) . . ?
N7 C25 N8 115.8(5) . . ?
N7 C25 C24 119.2(6) . . ?
N8 C25 C24 124.8(6) . . ?
N9 C26 N8 115.1(5) . . ?
N9 C26 C27 119.8(6) . . ?
N8 C26 C27 125.0(5) . . ?
H27 C27 C28 126.6(56) . . ?
H27 C27 C26 113.4(56) . . ?
C28 C27 C26 119.9(7) . . ?
H28 C28 C27 115.5(55) . . ?
H28 C28 C29 124.2(54) . . ?
C27 C28 C29 119.0(8) . . ?
H29 C29 C30 118.9(47) . . ?
H29 C29 C28 121.1(48) . . ?
C30 C29 C28 119.2(7) . . ?
H30 C30 N9 114.6(29) . . ?
H30 C30 C29 121.4(29) . . ?
N9 C30 C29 124.0(7) . . ?
H31 C31 N10 116.5(34) . . ?
H31 C31 C32 119.1(34) . . ?
N10 C31 C32 124.4(7) . . ?
H32 C32 C31 119.1(35) . . ?
H32 C32 C33 123.4(36) . . ?
C31 C32 C33 117.4(7) . . ?
H33 C33 C34 112.2(46) . . ?
H33 C33 C32 127.4(45) . . ?
C34 C33 C32 120.3(7) . . ?
H34 C34 C33 125.2(42) . . ?
H34 C34 C35 115.5(42) . . ?
C33 C34 C35 119.2(7) . . ?
N10 C35 N11 115.5(5) . . ?
N10 C35 C34 119.7(6) . . ?
N11 C35 C34 124.6(6) . . ?
N12 C36 N11 115.0(6) . . ?
N12 C36 C37 119.8(6) . . ?
N11 C36 C37 125.1(6) . . ?
H37 C37 C38 120.7(44) . . ?
H37 C37 C36 117.2(44) . . ?
C38 C37 C36 121.0(8) . . ?
H38 C38 C39 113.7(68) . . ?
H38 C38 C37 127.9(68) . . ?
C39 C38 C37 118.5(9) . . ?
H39 C39 C38 123.4(51) . . ?
H39 C39 C40 116.9(51) . . ?
C38 C39 C40 119.7(8) . . ?
H40 C40 C39 126.8(39) . . ?
H40 C40 N12 110.1(39) . . ?
C39 C40 N12 123.2(8) . . ?
C42 C41 Cr1 170.2(6) . . ?
C41 C42 C43 171.6(10) . . ?
C41 C42 C43A 170.6(9) . . ?
C44 C43 C48 120.0 . . ?
C44 C43 C42 116.3(9) . . ?
C48 C43 C42 122.2(9) . . ?
C45 C44 C43 120.0 . . ?
C44 C45 C46 120.0 . . ?
C45 C46 C47 120.0 . . ?
C48 C47 C46 120.0 . . ?
C47 C48 C43 120.0 . . ?
C44A C43A C48A 120.0 . . ?
C44A C43A C42 118.5(7) . . ?
C48A C43A C42 121.2(7) . . ?
C45A C44A C43A 120.0 . . ?
C46A C45A C44A 120.0 . . ?
C47A C46A C45A 120.0 . . ?
C46A C47A C48A 120.0 . . ?
C47A C48A C43A 120.0 . . ?
C52 C51 Cr3 171.7(6) . . ?
C51 C52 C53 179.8(6) . . ?
C54 C53 C58 117.3(7) . . ?
C54 C53 C52 122.0(7) . . ?
C58 C53 C52 120.6(7) . . ?
H54 C54 C55 121.8(47) . . ?
H54 C54 C53 117.1(46) . . ?
C55 C54 C53 121.1(9) . . ?
H55 C55 C54 124.5(57) . . ?
H55 C55 C56 113.4(56) . . ?
C54 C55 C56 122.0(9) . . ?
H56 C56 C55 122.3(56) . . ?
H56 C56 C57 118.7(56) . . ?
C55 C56 C57 118.7(8) . . ?
H57 C57 C58 115.9(58) . . ?
H57 C57 C56 126.2(57) . . ?
C58 C57 C56 117.6(9) . . ?
H58 C58 C57 121.0(44) . . ?
H58 C58 C53 115.7(43) . . ?
C57 C58 C53 123.1(9) . . ?

loop_
_geom_bond_atom_site_label_1
_geom_bond_atom_site_label_2
_geom_bond_distance
_geom_bond_site_symmetry_2
_geom_bond_publ_flag
Cr1 N10 2.130(5) . ?
Cr1 N7 2.131(5) . ?
Cr1 N4 2.137(5) . ?
Cr1 N1 2.141(5) . ?
Cr1 C41 2.326(6) . ?
Cr1 Cr2 2.4152(15) . ?
Cr1 Cr3 4.837(2) . ?
Cr2 N11 2.037(5) . ?
Cr2 N2 2.042(5) . ?
Cr2 N8 2.047(5) . ?
Cr2 N5 2.048(5) . ?
Cr2 Cr3 2.422(2) . ?
Cr3 N9 2.130(5) . ?
Cr3 N12 2.135(5) . ?
Cr3 N6 2.138(5) . ?
Cr3 N3 2.143(5) . ?
Cr3 C51 2.309(6) . ?
N1 C5 1.355(7) . ?
N1 C1 1.355(8) . ?
N2 C6 1.356(7) . ?
N2 C5 1.374(7) . ?
N3 C10 1.350(8) . ?
N3 C6 1.369(7) . ?
N4 C11 1.348(8) . ?
N4 C15 1.367(7) . ?
N5 C15 1.371(7) . ?
N5 C16 1.372(7) . ?
N6 C20 1.361(8) . ?
N6 C16 1.365(8) . ?
N7 C21 1.350(8) . ?
N7 C25 1.355(7) . ?
N8 C25 1.377(8) . ?
N8 C26 1.383(7) . ?
N9 C30 1.341(8) . ?
N9 C26 1.370(7) . ?
N10 C31 1.343(8) . ?
N10 C35 1.369(7) . ?
N11 C36 1.373(8) . ?
N11 C35 1.378(7) . ?
N12 C36 1.354(8) . ?
N12 C40 1.372(9) . ?
C1 H1 0.87(5) . ?
C1 C2 1.365(9) . ?
C2 H2 0.93(6) . ?
C2 C3 1.377(10) . ?
C3 H3 0.85(7) . ?
C3 C4 1.362(10) . ?
C4 H4 0.90(7) . ?
C4 C5 1.454(9) . ?
C6 C7 1.420(9) . ?
C7 H7 0.91(7) . ?
C7 C8 1.361(10) . ?
C8 H8 0.91(8) . ?
C8 C9 1.379(10) . ?
C9 H9 1.01(7) . ?
C9 C10 1.371(10) . ?
C10 H10 0.92(5) . ?
C11 H11 0.89(6) . ?
C11 C12 1.378(10) . ?
C12 H12 1.05(6) . ?
C12 C13 1.378(11) . ?
C13 H13 0.82(8) . ?
C13 C14 1.374(10) . ?
C14 H14 0.94(5) . ?
C14 C15 1.424(9) . ?
C16 C17 1.416(9) . ?
C17 H17 0.91(6) . ?
C17 C18 1.360(10) . ?
C18 H18 0.88(9) . ?
C18 C19 1.380(12) . ?
C19 H19 0.91(8) . ?
C19 C20 1.374(10) . ?
C20 H20 1.02(6) . ?
C21 H21 0.99(7) . ?
C21 C22 1.381(10) . ?
C22 H22 0.92(6) . ?
C22 C23 1.383(11) . ?
C23 H23 0.92(10) . ?
C23 C24 1.367(10) . ?
C24 H24 0.95(6) . ?
C24 C25 1.426(9) . ?
C26 C27 1.413(9) . ?
C27 H27 0.85(8) . ?
C27 C28 1.366(10) . ?
C28 H28 0.99(10) . ?
C28 C29 1.379(11) . ?
C29 H29 0.77(6) . ?
C29 C30 1.350(10) . ?
C30 H30 0.89(5) . ?
C31 H31 0.87(5) . ?
C31 C32 1.365(9) . ?
C32 H32 0.97(6) . ?
C32 C33 1.389(11) . ?
C33 H33 0.88(7) . ?
C33 C34 1.386(11) . ?
C34 H34 1.10(8) . ?
C34 C35 1.413(9) . ?
C36 C37 1.407(10) . ?
C37 H37 0.96(7) . ?
C37 C38 1.379(12) . ?
C38 H38 1.02(12) . ?
C38 C39 1.363(13) . ?
C39 H39 0.87(7) . ?
C39 C40 1.364(12) . ?
C40 H40 0.95(6) . ?
C41 C42 1.028(9) . ?
C42 C43 1.582(13) . ?
C42 C43A 1.584(12) . ?
C43 C44 1.39 . ?
C43 C48 1.39 . ?
C44 C45 1.39 . ?
C45 C46 1.39 . ?
C46 C47 1.39 . ?
C47 C48 1.39 . ?
C43A C44A 1.39 . ?
C43A C48A 1.39 . ?
C44A C45A 1.39 . ?
C45A C46A 1.39 . ?
C46A C47A 1.39 . ?
C47A C48A 1.39 . ?
C51 C52 1.102(8) . ?
C52 C53 1.505(10) . ?
C53 C54 1.389(10) . ?
C53 C58 1.411(10) . ?
C54 H54 0.90(7) . ?
C54 C55 1.325(11) . ?
C55 H55 0.82(7) . ?
C55 C56 1.399(13) . ?
C56 H56 0.93(9) . ?
C56 C57 1.427(13) . ?
C57 H57 0.79(7) . ?
C57 C58 1.352(11) . ?
C58 H58 0.93(7) . ?
